data_4515409
loop_
_publ_author_name
'Chakraborty, Gouri'
'Das, Prasenjit'
'Mandal, Sanjay K.'

_publ_section_title
;
 Strategic Construction of Highly Stable Metal-Organic Frameworks
 Combining Both Semi-Rigid Tetrapodal and Rigid Ditopic Linkers: Selective
 and Ultrafast Sensing of 4-Nitroaniline in Water.
;
_journal_issue 49
_journal_name_full 'ACS applied materials &amp; interfaces'
_journal_page_first 42406
_journal_page_last 42416
_journal_paper_doi 10.1021/acsami.8b15894
_journal_volume 10
_journal_year 2018
_chemical_formula_moiety 'C49 H40 N4 Ni2 O14'
_chemical_formula_sum 'C49 H40 N4 Ni2 O14'
_chemical_formula_weight 1026.27
_space_group_crystal_system orthorhombic
_space_group_IT_number 52
_space_group_name_Hall '-P 2a 2bc'
_space_group_name_H-M_alt 'P n n a'
_atom_sites_solution_hydrogens mixed
_cell_angle_alpha 90
_cell_angle_beta 90
_cell_angle_gamma 90
_cell_formula_units_Z 4
_cell_length_a 26.4359(18)
_cell_length_b 17.7874(11)
_cell_length_c 9.5097(6)
_cell_measurement_reflns_used 22875
_cell_measurement_temperature 100.(2)
_cell_measurement_theta_max 25.22
_cell_measurement_theta_min 1.54
_cell_volume 4471.7(5)
_computing_cell_refinement 'SAINT V8.34A (Bruker AXS Inc., 2013)'
_computing_data_collection 'APEX2 (Bruker)'
_computing_data_reduction 'SAINT V8.34A (Bruker AXS Inc., 2013)'
_computing_molecular_graphics 'SHELXTL (Bruker AXS)'
_computing_publication_material 'SHELXTL (Bruker AXS)'
_computing_structure_refinement 'SHELXL-2014/6 (Sheldrick, 2014)'
_diffrn_ambient_temperature 100.(2)
_diffrn_measured_fraction_theta_full 0.997
_diffrn_measured_fraction_theta_max 0.997
_diffrn_measurement_device_type 'Bruker Kappa APEX II'
_diffrn_measurement_method 'phi and omega scan'
_diffrn_radiation_monochromator Graphite
_diffrn_radiation_type 'Mo K\a'
_diffrn_radiation_wavelength 0.71073
_diffrn_reflns_av_R_equivalents 0.0427
_diffrn_reflns_av_unetI/netI 0.0366
_diffrn_reflns_limit_h_max 13
_diffrn_reflns_limit_h_min -31
_diffrn_reflns_limit_k_max 21
_diffrn_reflns_limit_k_min -21
_diffrn_reflns_limit_l_max 7
_diffrn_reflns_limit_l_min -11
_diffrn_reflns_number 22875
_diffrn_reflns_theta_full 25.22
_diffrn_reflns_theta_max 25.22
_diffrn_reflns_theta_min 1.54
_diffrn_source 'Sealed tube'
_diffrn_source_type 'Fine Focus'
_exptl_absorpt_coefficient_mu 0.918
_exptl_absorpt_correction_T_max 0.7452
_exptl_absorpt_correction_T_min 0.4181
_exptl_absorpt_correction_type multi-scan
_exptl_absorpt_process_details 'SADABS V2014/4 (Bruker AXS Inc.)'
_exptl_crystal_colour green
_exptl_crystal_density_diffrn 1.524
_exptl_crystal_density_method 'not measured'
_exptl_crystal_description block
_exptl_crystal_F_000 2120
_exptl_crystal_size_max 0.25
_exptl_crystal_size_mid 0.24
_exptl_crystal_size_min 0.23
_refine_diff_density_max 0.914
_refine_diff_density_min -0.483
_refine_ls_extinction_method none
_refine_ls_goodness_of_fit_ref 1.029
_refine_ls_hydrogen_treatment mixed
_refine_ls_matrix_type full
_refine_ls_number_parameters 318
_refine_ls_number_reflns 4035
_refine_ls_number_restraints 1
_refine_ls_restrained_S_all 7.104
_refine_ls_R_factor_all 0.0467
_refine_ls_R_factor_gt 0.0386
_refine_ls_shift/su_max 0.001
_refine_ls_shift/su_mean 0.000
_refine_ls_structure_factor_coef Fsqd
_refine_ls_weighting_details 'w=1/[\s^2^(Fo^2^)+(0.1000P)^2^+0.4776P] where P=(Fo^2^+2Fc^2^)/3'
_refine_ls_weighting_scheme calc
_refine_ls_wR_factor_gt 0.1201
_refine_ls_wR_factor_ref 0.1310
_reflns_number_gt 3512
_reflns_number_total 4035
_reflns_threshold_expression 'I > 2\s(I)'
_cod_data_source_file am8b15894_si_003.cif
_cod_data_source_block I
_cod_database_code 4515409

loop_
_space_group_symop_operation_xyz
'x, y, z'
'x, -y+1/2, -z+1/2'
'-x+1/2, y+1/2, -z+1/2'
'-x+1/2, -y, z'
'-x, -y, -z'
'-x, y-1/2, z-1/2'
'x-1/2, -y-1/2, z-1/2'
'x-1/2, y, -z'

loop_
_atom_site_type_symbol
_atom_site_label
_atom_site_fract_x
_atom_site_fract_y
_atom_site_fract_z
_atom_site_U_iso_or_equiv
_atom_site_adp_type
_atom_site_calc_flag
_atom_site_refinement_flags_adp
_atom_site_refinement_flags_occupancy
_atom_site_refinement_flags_posn
_atom_site_occupancy
Ni Ni1 0.45905(2) 0.04945(2) 0.22404(3) 0.01448(16) Uani d . . . 1
O O6 0.31382(6) 0.18069(9) 0.65960(17) 0.0217(4) Uani d . . . 1
O O7 0.17397(6) 0.17908(11) 0.67085(18) 0.0289(4) Uani d . . . 1
O O1 0.45736(5) -0.04965(8) 0.3401(2) 0.0181(4) Uani d . . . 1
O O4 0.45873(6) 0.13058(10) 0.07204(19) 0.0197(4) Uani d . . D 1
H H26A 0.4778(11) 0.1169(15) 0.015(3) 0.03 Uiso d U . . 1
H H26B 0.4267(11) 0.1257(15) 0.032(3) 0.03 Uiso d U . . 1
O O3 0.38749(5) 0.01689(9) 0.15450(17) 0.0203(4) Uani d . . . 1
O O5 0.36400(6) 0.10516(10) -0.00024(19) 0.0298(4) Uani d . . . 1
N N1 0.42369(7) 0.10877(10) 0.3809(2) 0.0192(4) Uani d . . . 1
O O2 0.48598(6) -0.05509(8) 0.12391(18) 0.0178(4) Uani d . . . 1
C C1 0.39352(9) 0.16660(13) 0.3476(3) 0.0238(6) Uani d . . . 1
H H1 0.3975 0.1889 0.2575 0.029 Uiso calc U . R 1
C C2 0.35697(9) 0.19598(13) 0.4355(3) 0.0242(6) Uani d . . . 1
H H2 0.337 0.2378 0.4074 0.029 Uiso calc U . R 1
C C3 0.35019(8) 0.16240(13) 0.5667(2) 0.0181(5) Uani d . . . 1
C C4 0.27769(8) 0.23797(13) 0.6202(2) 0.0185(5) Uani d . . . 1
H H4A 0.2569 0.221 0.5395 0.022 Uiso calc U . R 1
H H4B 0.2952 0.2851 0.5939 0.022 Uiso calc U . R 1
C C5 0.24468(12) 0.25 0.75 0.0158(7) Uani d T P S 1
C C6 0.21150(9) 0.18116(14) 0.7795(2) 0.0204(5) Uani d . . . 1
H H6B 0.2321 0.1347 0.7779 0.024 Uiso calc U . R 1
H H6A 0.1953 0.1856 0.873 0.024 Uiso calc U . R 1
C C7 0.12856(8) 0.14618(14) 0.6981(2) 0.0211(5) Uani d . . . 1
C C8 0.11905(8) 0.09623(14) 0.8071(3) 0.0221(5) Uani d . . . 1
H H8 0.1449 0.083 0.872 0.027 Uiso calc U . R 1
C C9 0.07079(8) 0.06614(14) 0.8187(3) 0.0212(5) Uani d . . . 1
H H9 0.0643 0.0318 0.8931 0.025 Uiso calc U . R 1
N N2 0.03278(7) 0.08295(12) 0.7306(2) 0.0180(5) Uani d . . . 1
C C10 0.04296(9) 0.13200(16) 0.6267(3) 0.0250(6) Uani d . . . 1
H H10 0.0164 0.1453 0.5643 0.03 Uiso calc U . R 1
C C11 0.08963(9) 0.16403(15) 0.6058(3) 0.0281(6) Uani d . . . 1
H H11 0.0952 0.1977 0.5297 0.034 Uiso calc U . R 1
C C12 0.38245(8) 0.10432(13) 0.6059(2) 0.0183(5) Uani d . . . 1
H H12 0.38 0.0824 0.6967 0.022 Uiso calc U . R 1
C C13 0.41812(8) 0.07893(13) 0.5114(2) 0.0185(5) Uani d . . . 1
H H13 0.4397 0.0388 0.5388 0.022 Uiso calc U . R 1
C C14 0.47102(9) -0.08772(14) 0.2346(2) 0.0171(5) Uani d . . . 1
C C15 0.46930(9) -0.17079(14) 0.2410(2) 0.0163(5) Uani d . . . 1
C C16 0.42198(9) -0.21004(13) 0.2452(2) 0.0182(5) Uani d . . . 1
C C17 0.37529(9) -0.17079(14) 0.2375(3) 0.0240(6) Uani d . . . 1
H H17 0.3749 -0.1176 0.2281 0.029 Uiso calc U . DR 1
C C18 0.33047(10) -0.21054(15) 0.2437(3) 0.0333(7) Uani d . . . 1
H H18 0.2992 -0.1843 0.2395 0.04 Uiso calc U . R 1
C C19 0.51408(9) -0.21083(14) 0.2444(3) 0.0196(5) Uani d . . . 1
H H19 0.5454 -0.1847 0.2391 0.024 Uiso calc U . R 1
C C20 0.35516(9) 0.05123(12) 0.0805(3) 0.0191(5) Uani d . . . 1
C C21 0.30095(8) 0.02374(13) 0.0883(2) 0.0186(5) Uani d . . . 1
C C22 0.27641(9) 0.00939(14) 0.2202(2) 0.0198(5) Uani d . . . 1
C C23 0.30155(9) 0.01601(15) 0.3514(3) 0.0288(6) Uani d . . . 1
H H23 0.3367 0.027 0.353 0.035 Uiso calc U . R 1
C C24 0.27626(11) 0.00697(19) 0.4756(3) 0.0409(8) Uani d . . . 1
H H24 0.2941 0.0101 0.5621 0.049 Uiso calc U . R 1
C C25 0.27500(8) 0.01360(13) -0.0352(2) 0.0196(5) Uani d . . . 1
H H25 0.291 0.0251 -0.122 0.023 Uiso calc U . R 1

loop_
_atom_site_aniso_label
_atom_site_aniso_U_11
_atom_site_aniso_U_22
_atom_site_aniso_U_33
_atom_site_aniso_U_12
_atom_site_aniso_U_13
_atom_site_aniso_U_23
Ni1 0.0100(2) 0.0118(2) 0.0216(2) -0.00006(10) 0.00178(10) -0.00051(11)
O6 0.0178(8) 0.0230(9) 0.0242(9) 0.0060(7) 0.0047(7) 0.0017(7)
O7 0.0181(8) 0.0470(11) 0.0215(9) -0.0188(8) -0.0036(7) 0.0037(8)
O1 0.0199(9) 0.0133(9) 0.0212(10) 0.0020(6) 0.0011(6) -0.0020(7)
O4 0.0138(8) 0.0218(10) 0.0235(10) 0.0002(6) 0.0044(7) 0.0018(8)
O3 0.0131(8) 0.0181(9) 0.0297(9) -0.0005(6) -0.0020(7) 0.0017(7)
O5 0.0169(8) 0.0340(10) 0.0386(11) -0.0012(7) -0.0019(8) 0.0164(8)
N1 0.0153(9) 0.0146(10) 0.0278(11) 0.0005(7) 0.0024(8) -0.0021(8)
O2 0.0179(9) 0.0122(9) 0.0231(9) 0.0000(6) 0.0032(7) 0.0011(6)
C1 0.0270(13) 0.0158(12) 0.0286(14) 0.0042(10) 0.0073(10) 0.0042(10)
C2 0.0243(12) 0.0169(12) 0.0312(14) 0.0065(9) 0.0077(11) 0.0053(11)
C3 0.0123(10) 0.0168(12) 0.0252(12) -0.0029(8) 0.0031(9) -0.0029(10)
C4 0.0122(11) 0.0183(12) 0.0249(13) 0.0038(9) 0.0009(9) 0.0005(10)
C5 0.0099(15) 0.0180(18) 0.0194(15) 0 0 0.0004(13)
C6 0.0129(11) 0.0258(14) 0.0225(13) -0.0053(10) -0.0033(9) 0.0024(10)
C7 0.0163(11) 0.0264(14) 0.0204(12) -0.0084(10) -0.0005(10) -0.0057(10)
C8 0.0115(11) 0.0239(14) 0.0310(13) -0.0002(9) -0.0036(10) 0.0024(11)
C9 0.0159(11) 0.0180(12) 0.0297(14) -0.0002(9) 0.0004(11) 0.0029(11)
N2 0.0130(10) 0.0167(12) 0.0243(12) -0.0009(8) -0.0014(8) -0.0010(8)
C10 0.0206(13) 0.0353(16) 0.0192(13) -0.0077(10) -0.0044(9) 0.0033(11)
C11 0.0251(13) 0.0399(16) 0.0192(13) -0.0125(11) -0.0035(10) 0.0043(11)
C12 0.0162(11) 0.0170(12) 0.0216(12) -0.0002(9) -0.0008(9) 0.0010(10)
C13 0.0138(11) 0.0179(12) 0.0238(12) 0.0010(9) -0.0032(9) -0.0022(10)
C14 0.0090(10) 0.0195(14) 0.0228(13) -0.0007(10) -0.0024(9) 0.0000(10)
C15 0.0211(12) 0.0158(13) 0.0121(10) -0.0024(10) 0.0009(9) -0.0012(9)
C16 0.0215(13) 0.0175(13) 0.0155(11) -0.0009(10) 0.0004(9) 0.0002(9)
C17 0.0209(13) 0.0157(13) 0.0354(14) 0.0016(10) 0.0013(10) 0.0011(10)
C18 0.0171(13) 0.0240(15) 0.0590(19) 0.0042(11) -0.0014(12) 0.0036(13)
C19 0.0176(12) 0.0177(13) 0.0236(12) -0.0019(10) -0.0007(9) 0.0005(10)
C20 0.0148(11) 0.0197(13) 0.0227(13) 0.0005(8) 0.0020(10) -0.0021(10)
C21 0.0141(11) 0.0159(12) 0.0259(13) 0.0024(9) 0.0008(10) 0.0016(10)
C22 0.0166(12) 0.0199(13) 0.0228(13) -0.0038(10) -0.0006(9) 0.0000(10)
C23 0.0189(12) 0.0417(17) 0.0259(14) -0.0148(11) -0.0027(11) 0.0050(12)
C24 0.0368(15) 0.064(2) 0.0216(14) -0.0292(15) -0.0054(12) 0.0029(14)
C25 0.0152(11) 0.0215(13) 0.0220(12) 0.0027(9) 0.0036(10) 0.0021(10)

loop_
_atom_type_symbol
_atom_type_description
_atom_type_scat_dispersion_real
_atom_type_scat_dispersion_imag
_atom_type_scat_source
C C 0.0033 0.0016 'International Tables Vol C Tables 4.2.6.8 and 6.1.1.4'
H H 0.0000 0.0000 'International Tables Vol C Tables 4.2.6.8 and 6.1.1.4'
N N 0.0061 0.0033 'International Tables Vol C Tables 4.2.6.8 and 6.1.1.4'
O O 0.0106 0.0060 'International Tables Vol C Tables 4.2.6.8 and 6.1.1.4'
Ni Ni 0.3393 1.1124 'International Tables Vol C Tables 4.2.6.8 and 6.1.1.4'

loop_
_geom_angle_atom_site_label_1
_geom_angle_atom_site_label_2
_geom_angle_atom_site_label_3
_geom_angle_site_symmetry_1
_geom_angle_site_symmetry_3
_geom_angle
O4 Ni1 N1 . . 98.59(7)
O4 Ni1 O1 . . 166.93(7)
N1 Ni1 O1 . . 92.30(7)
O4 Ni1 N2 . 8_656 87.04(7)
N1 Ni1 N2 . 8_656 97.38(8)
O1 Ni1 N2 . 8_656 98.78(7)
O4 Ni1 O3 . . 88.17(6)
N1 Ni1 O3 . . 87.72(7)
O1 Ni1 O3 . . 85.03(6)
N2 Ni1 O3 8_656 . 173.47(7)
O4 Ni1 O2 . . 106.94(7)
N1 Ni1 O2 . . 153.33(7)
O1 Ni1 O2 . . 61.44(6)
N2 Ni1 O2 8_656 . 91.64(7)
O3 Ni1 O2 . . 85.51(6)
C3 O6 C4 . . 118.18(18)
C7 O7 C6 . . 118.98(18)
C14 O1 Ni1 . . 91.52(15)
Ni1 O4 H26A . . 106.(2)
Ni1 O4 H26B . . 103.1(16)
H26A O4 H26B . . 106.(3)
C20 O3 Ni1 . . 130.94(15)
C1 N1 C13 . . 116.9(2)
C1 N1 Ni1 . . 119.60(16)
C13 N1 Ni1 . . 120.85(15)
C14 O2 Ni1 . . 85.80(14)
N1 C1 C2 . . 124.4(2)
N1 C1 H1 . . 117.8
C2 C1 H1 . . 117.8
C1 C2 C3 . . 118.0(2)
C1 C2 H2 . . 121.0
C3 C2 H2 . . 121.0
O6 C3 C12 . . 116.3(2)
O6 C3 C2 . . 125.1(2)
C12 C3 C2 . . 118.6(2)
O6 C4 C5 . . 105.45(17)
O6 C4 H4A . . 110.7
C5 C4 H4A . . 110.7
O6 C4 H4B . . 110.7
C5 C4 H4B . . 110.7
H4A C4 H4B . . 108.8
C4 C5 C4 . 2_556 110.3(3)
C4 C5 C6 . . 111.30(13)
C4 C5 C6 2_556 . 106.92(12)
C4 C5 C6 . 2_556 106.92(12)
C4 C5 C6 2_556 2_556 111.30(13)
C6 C5 C6 . 2_556 110.2(3)
O7 C6 C5 . . 106.54(17)
O7 C6 H6B . . 110.4
C5 C6 H6B . . 110.4
O7 C6 H6A . . 110.4
C5 C6 H6A . . 110.4
H6B C6 H6A . . 108.6
O7 C7 C8 . . 125.3(2)
O7 C7 C11 . . 115.8(2)
C8 C7 C11 . . 118.9(2)
C9 C8 C7 . . 118.2(2)
C9 C8 H8 . . 120.9
C7 C8 H8 . . 120.9
N2 C9 C8 . . 123.5(2)
N2 C9 H9 . . 118.2
C8 C9 H9 . . 118.2
C9 N2 C10 . . 116.9(2)
C9 N2 Ni1 . 8_556 120.48(16)
C10 N2 Ni1 . 8_556 121.66(16)
N2 C10 C11 . . 123.7(2)
N2 C10 H10 . . 118.1
C11 C10 H10 . . 118.1
C10 C11 C7 . . 118.6(2)
C10 C11 H11 . . 120.7
C7 C11 H11 . . 120.7
C13 C12 C3 . . 119.2(2)
C13 C12 H12 . . 120.4
C3 C12 H12 . . 120.4
N1 C13 C12 . . 122.8(2)
N1 C13 H13 . . 118.6
C12 C13 H13 . . 118.6
O1 C14 O2 . . 120.3(2)
O1 C14 C15 . . 119.6(2)
O2 C14 C15 . . 120.1(2)
C19 C15 C16 . . 119.7(2)
C19 C15 C14 . . 119.3(2)
C16 C15 C14 . . 121.0(2)
C17 C16 C16 . 2_545 119.60(14)
C17 C16 C15 . . 121.2(2)
C16 C16 C15 2_545 . 119.20(14)
C18 C17 C16 . . 119.5(2)
C18 C17 H17 . . 120.3
C16 C17 H17 . . 120.3
C17 C18 C18 . 2_545 120.91(15)
C17 C18 H18 . . 119.5
C18 C18 H18 2_545 . 119.5
C15 C19 C19 . 2_545 121.05(15)
C15 C19 H19 . . 119.5
C19 C19 H19 2_545 . 119.5
O5 C20 O3 . . 125.9(2)
O5 C20 C21 . . 117.0(2)
O3 C20 C21 . . 117.1(2)
C25 C21 C22 . . 119.9(2)
C25 C21 C20 . . 118.3(2)
C22 C21 C20 . . 121.8(2)
C23 C22 C21 . . 122.9(2)
C23 C22 C22 . 4 118.34(14)
C21 C22 C22 . 4 118.75(13)
C24 C23 C22 . . 121.4(2)
C24 C23 H23 . . 119.3
C22 C23 H23 . . 119.3
C23 C24 C24 . 4 120.16(15)
C23 C24 H24 . . 119.9
C24 C24 H24 4 . 119.9
C21 C25 C25 . 4 120.98(13)
C21 C25 H25 . . 119.5
C25 C25 H25 4 . 119.5

loop_
_geom_bond_atom_site_label_1
_geom_bond_atom_site_label_2
_geom_bond_site_symmetry_2
_geom_bond_distance
Ni1 O4 . 2.0427(17)
Ni1 N1 . 2.0527(19)
Ni1 O1 . 2.0802(16)
Ni1 N2 8_656 2.083(2)
Ni1 O3 . 2.0860(15)
Ni1 O2 . 2.2071(15)
O6 C3 . 1.345(3)
O6 C4 . 1.446(3)
O7 C7 . 1.361(3)
O7 C6 . 1.433(3)
O1 C14 . 1.263(3)
O4 H26A . 0.78(3)
O4 H26B . 0.93(3)
O3 C20 . 1.264(3)
O5 C20 . 1.251(3)
N1 C1 . 1.340(3)
N1 C13 . 1.357(3)
O2 C14 . 1.265(3)
C1 C2 . 1.380(3)
C1 H1 . 0.95
C2 C3 . 1.395(3)
C2 H2 . 0.95
C3 C12 . 1.391(3)
C4 C5 . 1.527(3)
C4 H4A . 0.99
C4 H4B . 0.99
C5 C4 2_556 1.527(3)
C5 C6 . 1.532(3)
C5 C6 2_556 1.532(3)
C6 H6B . 0.99
C6 H6A . 0.99
C7 C8 . 1.388(4)
C7 C11 . 1.390(3)
C8 C9 . 1.388(3)
C8 H8 . 0.95
C9 N2 . 1.342(3)
C9 H9 . 0.95
N2 C10 . 1.345(3)
N2 Ni1 8_556 2.083(2)
C10 C11 . 1.373(3)
C10 H10 . 0.95
C11 H11 . 0.95
C12 C13 . 1.379(3)
C12 H12 . 0.95
C13 H13 . 0.95
C14 C15 . 1.480(3)
C15 C19 . 1.382(3)
C15 C16 . 1.433(3)
C16 C17 . 1.420(3)
C16 C16 2_545 1.425(5)
C17 C18 . 1.381(4)
C17 H17 . 0.95
C18 C18 2_545 1.409(5)
C18 H18 . 0.95
C19 C19 2_545 1.397(5)
C19 H19 . 0.95
C20 C21 . 1.516(3)
C21 C25 . 1.372(3)
C21 C22 . 1.435(3)
C22 C23 . 1.419(3)
C22 C22 4 1.436(5)
C23 C24 . 1.366(3)
C23 H23 . 0.95
C24 C24 4 1.410(5)
C24 H24 . 0.95
C25 C25 4 1.408(4)
C25 H25 . 0.95

loop_
_geom_torsion_atom_site_label_1
_geom_torsion_atom_site_label_2
_geom_torsion_atom_site_label_3
_geom_torsion_atom_site_label_4
_geom_torsion_site_symmetry_1
_geom_torsion_site_symmetry_4
_geom_torsion
C13 N1 C1 C2 . . -1.5(4)
Ni1 N1 C1 C2 . . 160.1(2)
N1 C1 C2 C3 . . -1.4(4)
C4 O6 C3 C12 . . -176.70(19)
C4 O6 C3 C2 . . 2.0(3)
C1 C2 C3 O6 . . -174.8(2)
C1 C2 C3 C12 . . 3.9(3)
C3 O6 C4 C5 . . -175.65(18)
O6 C4 C5 C4 . 2_556 50.02(12)
O6 C4 C5 C6 . . -68.5(2)
O6 C4 C5 C6 . 2_556 171.17(17)
C7 O7 C6 C5 . . -152.8(2)
C4 C5 C6 O7 . . -70.7(2)
C4 C5 C6 O7 2_556 . 168.74(19)
C6 C5 C6 O7 2_556 . 47.67(13)
C6 O7 C7 C8 . . -18.7(4)
C6 O7 C7 C11 . . 162.6(2)
O7 C7 C8 C9 . . -178.5(2)
C11 C7 C8 C9 . . 0.1(4)
C7 C8 C9 N2 . . -0.2(4)
C8 C9 N2 C10 . . -0.3(4)
C8 C9 N2 Ni1 . 8_556 -169.60(19)
C9 N2 C10 C11 . . 1.1(4)
Ni1 N2 C10 C11 8_556 . 170.2(2)
N2 C10 C11 C7 . . -1.2(4)
O7 C7 C11 C10 . . 179.3(2)
C8 C7 C11 C10 . . 0.6(4)
O6 C3 C12 C13 . . 175.2(2)
C2 C3 C12 C13 . . -3.6(3)
C1 N1 C13 C12 . . 1.8(3)
Ni1 N1 C13 C12 . . -159.49(18)
C3 C12 C13 N1 . . 0.7(3)
Ni1 O1 C14 O2 . . 10.0(2)
Ni1 O1 C14 C15 . . -169.84(19)
Ni1 O2 C14 O1 . . -9.4(2)
Ni1 O2 C14 C15 . . 170.4(2)
O1 C14 C15 C19 . . -110.1(3)
O2 C14 C15 C19 . . 70.0(3)
O1 C14 C15 C16 . . 69.2(3)
O2 C14 C15 C16 . . -110.6(3)
C19 C15 C16 C17 . . -178.0(2)
C14 C15 C16 C17 . . 2.7(3)
C19 C15 C16 C16 . 2_545 0.8(4)
C14 C15 C16 C16 . 2_545 -178.5(3)
C16 C16 C17 C18 2_545 . 2.0(4)
C15 C16 C17 C18 . . -179.2(2)
C16 C17 C18 C18 . 2_545 -0.6(5)
C16 C15 C19 C19 . 2_545 -1.6(4)
C14 C15 C19 C19 . 2_545 177.7(3)
Ni1 O3 C20 O5 . . 21.0(4)
Ni1 O3 C20 C21 . . -160.21(15)
O5 C20 C21 C25 . . 45.9(3)
O3 C20 C21 C25 . . -133.0(2)
O5 C20 C21 C22 . . -133.2(2)
O3 C20 C21 C22 . . 47.9(3)
C25 C21 C22 C23 . . 177.6(2)
C20 C21 C22 C23 . . -3.3(4)
C25 C21 C22 C22 . 4 -5.1(4)
C20 C21 C22 C22 . 4 173.9(3)
C21 C22 C23 C24 . . 175.5(3)
C22 C22 C23 C24 4 . -1.8(5)
C22 C23 C24 C24 . 4 -2.0(6)
C22 C21 C25 C25 . 4 -2.5(4)
C20 C21 C25 C25 . 4 178.4(3)
